data_7100864
loop_
_publ_author_name
M.T.Whited
E.Rivard
J.C.Peters

_journal_name_full 'Chemical Communications'
_journal_paper_doi 10.1039/b516046d
_journal_year 2006
_chemical_formula_sum 'C56.5 H61 Cl Fe N P3 Si'
_chemical_formula_weight 966.36
_space_group_IT_number 2
_symmetry_cell_setting triclinic
_symmetry_space_group_name_Hall '-P 1'
_symmetry_space_group_name_H-M 'P -1'
_cell_angle_alpha 72.318(3)
_cell_angle_beta 83.313(3)
_cell_angle_gamma 89.880(3)
_cell_formula_units_Z 4
_cell_length_a 10.8604(17)
_cell_length_b 20.831(3)
_cell_length_c 23.586(4)
_cell_measurement_temperature 100(2)
_cell_volume 5046.3(14)
_diffrn_ambient_temperature 100(2)
_exptl_crystal_density_diffrn 1.272
_cod_depositor_comments
;
The following automatic conversions were performed:
'_symmetry_cell_setting' value 'Triclinic' changed to 'triclinic'
according to '/home/saulius/struct/CIF-dictionaries/cif_core.dic'
dictionary named 'cif_core.dic' version 2.4.1 from 2010-06-29.

Automatic conversion script
Id: cif_fix_enum 1527 2010-12-29 10:47:43Z saulius 
;
_cod_original_formula_sum 'C56.50 H61 Cl Fe N P3 Si'
_cod_database_code 7100864

loop_
_symmetry_equiv_pos_as_xyz
'x, y, z'
'-x, -y, -z'

loop_
_atom_site_label
_atom_site_type_symbol
_atom_site_fract_x
_atom_site_fract_y
_atom_site_fract_z
_atom_site_U_iso_or_equiv
_atom_site_adp_type
_atom_site_occupancy
_atom_site_symmetry_multiplicity
_atom_site_calc_flag
_atom_site_refinement_flags
_atom_site_disorder_assembly
_atom_site_disorder_group
Fe1A Fe 0.86518(14) 0.13397(8) 0.29104(7) 0.0096(4) Uani 1 1 d . . .
Fe1B Fe 0.73761(14) 0.63284(8) 0.29176(7) 0.0102(4) Uani 1 1 d . . .
Cl1A Cl 0.9818(3) 0.22438(14) 0.23435(13) 0.0200(7) Uani 1 1 d . . .
Cl1B Cl 0.6453(3) 0.72145(14) 0.23559(13) 0.0205(7) Uani 1 1 d . . .
N1A N 0.8025(8) 0.1235(5) 0.3736(4) 0.012(2) Uani 1 1 d . . .
N1B N 0.7636(8) 0.6242(5) 0.3737(4) 0.011(2) Uani 1 1 d . . .
P1A P 0.9287(3) 0.01826(14) 0.31750(13) 0.0111(6) Uani 1 1 d . . .
P2A P 0.7164(3) 0.09487(14) 0.23535(13) 0.0118(6) Uani 1 1 d . . .
P3A P 1.0397(3) 0.04238(18) 0.18231(15) 0.0232(8) Uani 1 1 d . . .
P1B P 0.6636(3) 0.51625(14) 0.32003(13) 0.0115(6) Uani 1 1 d . . .
P2B P 0.9124(3) 0.59429(14) 0.23429(13) 0.0122(6) Uani 1 1 d . . .
P3B P 0.6100(3) 0.53436(17) 0.18694(15) 0.0218(8) Uani 1 1 d . . .
Si1A Si 0.7697(3) 0.04398(16) 0.42300(14) 0.0146(7) Uani 1 1 d . . .
Si1B Si 0.7772(3) 0.54475(16) 0.42205(14) 0.0148(7) Uani 1 1 d . . .
C1 C 0.7967(10) 0.1802(5) 0.3969(5) 0.011(2) Uani 1 1 d . . .
C2 C 0.9023(10) 0.2050(6) 0.4126(5) 0.015(3) Uani 1 1 d . . .
C3 C 0.8901(11) 0.2539(6) 0.4418(5) 0.020(3) Uani 1 1 d . . .
H3 H 0.9619 0.2699 0.4536 0.024 Uiso 1 1 calc R . .
C4 C 0.7779(11) 0.2797(6) 0.4542(5) 0.022(3) Uani 1 1 d . . .
H4 H 0.7711 0.3115 0.4758 0.026 Uiso 1 1 calc R . .
C5 C 0.6727(10) 0.2584(6) 0.4343(5) 0.017(3) Uani 1 1 d . . .
H5 H 0.5951 0.2774 0.4415 0.021 Uiso 1 1 calc R . .
C6 C 0.6798(10) 0.2111(5) 0.4051(5) 0.012(2) Uani 1 1 d . . .
C7 C 1.0327(10) 0.1817(6) 0.3972(5) 0.016(3) Uani 1 1 d . . .
H7 H 1.0268 0.1577 0.3667 0.020 Uiso 1 1 calc R . .
C8 C 1.1260(10) 0.2407(6) 0.3693(6) 0.022(3) Uani 1 1 d U . .
H8A H 1.1379 0.2637 0.3989 0.033 Uiso 1 1 calc R . .
H8B H 1.0947 0.2724 0.3345 0.033 Uiso 1 1 calc R . .
H8C H 1.2054 0.2238 0.3565 0.033 Uiso 1 1 calc R . .
C9 C 1.0784(12) 0.1318(6) 0.4515(5) 0.024(3) Uani 1 1 d . . .
H9A H 1.1633 0.1198 0.4407 0.036 Uiso 1 1 calc R . .
H9B H 1.0241 0.0912 0.4650 0.036 Uiso 1 1 calc R . .
H9C H 1.0773 0.1523 0.4839 0.036 Uiso 1 1 calc R . .
C10 C 0.5657(10) 0.1916(6) 0.3808(5) 0.018(3) Uani 1 1 d . . .
H10 H 0.5891 0.1549 0.3627 0.021 Uiso 1 1 calc R . .
C11 C 0.5315(13) 0.2523(7) 0.3311(7) 0.038(4) Uani 1 1 d . . .
H11A H 0.5229 0.2914 0.3460 0.058 Uiso 1 1 calc R . .
H11B H 0.4528 0.2426 0.3184 0.058 Uiso 1 1 calc R . .
H11C H 0.5968 0.2622 0.2970 0.058 Uiso 1 1 calc R . .
C12 C 0.4574(12) 0.1660(8) 0.4279(6) 0.035(4) Uani 1 1 d . . .
H12A H 0.4211 0.2036 0.4400 0.053 Uiso 1 1 calc R . .
H12B H 0.4853 0.1327 0.4628 0.053 Uiso 1 1 calc R . .
H12C H 0.3950 0.1448 0.4119 0.053 Uiso 1 1 calc R . .
C13 C 0.6206(12) 0.0013(7) 0.4202(6) 0.029(3) Uani 1 1 d . . .
H13A H 0.5547 0.0341 0.4149 0.043 Uiso 1 1 calc R . .
H13B H 0.5991 -0.0352 0.4577 0.043 Uiso 1 1 calc R . .
H13C H 0.6296 -0.0173 0.3865 0.043 Uiso 1 1 calc R . .
C14 C 0.7681(12) 0.0429(6) 0.5034(5) 0.024(3) Uani 1 1 d . . .
H14A H 0.8439 0.0656 0.5076 0.036 Uiso 1 1 calc R . .
H14B H 0.7639 -0.0039 0.5295 0.036 Uiso 1 1 calc R . .
H14C H 0.6956 0.0664 0.5147 0.036 Uiso 1 1 calc R . .
C15 C 0.8958(11) -0.0086(6) 0.3993(5) 0.018(3) Uani 1 1 d . . .
H15A H 0.9719 -0.0033 0.4170 0.022 Uiso 1 1 calc R . .
H15B H 0.8688 -0.0568 0.4141 0.022 Uiso 1 1 calc R . .
C16 C 0.8153(10) -0.0304(6) 0.2932(5) 0.014(3) Uani 1 1 d . . .
C17 C 0.8195(10) -0.0993(5) 0.3087(5) 0.009(2) Uani 1 1 d U . .
H17 H 0.8804 -0.1211 0.3331 0.011 Uiso 1 1 calc R . .
C18 C 0.7399(10) -0.1382(6) 0.2908(6) 0.019(3) Uani 1 1 d . . .
H18 H 0.7449 -0.1859 0.3027 0.023 Uiso 1 1 calc R . .
C19 C 0.6525(10) -0.1064(6) 0.2550(6) 0.019(3) Uani 1 1 d . . .
H19 H 0.5966 -0.1322 0.2417 0.023 Uiso 1 1 calc R . .
C20 C 0.6459(10) -0.0361(6) 0.2384(5) 0.015(3) Uani 1 1 d . . .
H20 H 0.5847 -0.0147 0.2140 0.019 Uiso 1 1 calc R . .
C21 C 0.7258(10) 0.0025(5) 0.2563(5) 0.013(2) Uani 1 1 d . . .
C22 C 0.5512(9) 0.1089(5) 0.2507(5) 0.012(2) Uani 1 1 d D . .
C23 C 0.4715(11) 0.0613(7) 0.2956(6) 0.032(3) Uani 1 1 d D . .
H23 H 0.5054 0.0196 0.3156 0.039 Uiso 1 1 calc R . .
C24 C 0.3497(13) 0.0705(6) 0.3124(6) 0.042(4) Uani 1 1 d DU . .
H24 H 0.2930 0.0382 0.3402 0.050 Uiso 1 1 calc R . .
C25 C 0.3256(14) 0.1343(6) 0.2821(6) 0.040(4) Uani 1 1 d DU . .
H25 H 0.2520 0.1492 0.2995 0.048 Uiso 1 1 calc R . .
C26 C 0.3803(16) 0.1833(7) 0.2325(6) 0.071(7) Uani 1 1 d D . .
H26 H 0.3397 0.2212 0.2097 0.085 Uiso 1 1 calc R . .
C27 C 0.5025(13) 0.1694(7) 0.2207(6) 0.035(3) Uani 1 1 d D . .
H27 H 0.5551 0.2022 0.1910 0.042 Uiso 1 1 calc R . .
C28 C 0.7396(10) 0.1250(6) 0.1526(5) 0.015(3) Uani 1 1 d . . .
C29 C 0.6572(13) 0.1091(7) 0.1182(6) 0.029(3) Uani 1 1 d . . .
H29 H 0.5854 0.0817 0.1375 0.035 Uiso 1 1 calc R . .
C30 C 0.6766(14) 0.1319(7) 0.0577(6) 0.036(4) Uani 1 1 d . . .
H30 H 0.6177 0.1217 0.0347 0.043 Uiso 1 1 calc R . .
C31 C 0.7863(16) 0.1713(7) 0.0288(6) 0.045(4) Uani 1 1 d . . .
H31 H 0.8040 0.1854 -0.0137 0.054 Uiso 1 1 calc R . .
C32 C 0.8637(14) 0.1882(7) 0.0623(6) 0.032(3) Uani 1 1 d . . .
H32 H 0.9342 0.2167 0.0431 0.039 Uiso 1 1 calc R . .
C33 C 0.8445(12) 0.1655(6) 0.1235(6) 0.026(3) Uani 1 1 d . . .
H33 H 0.9025 0.1773 0.1462 0.031 Uiso 1 1 calc R . .
C34 C 1.0749(10) -0.0218(6) 0.3017(5) 0.016(3) Uani 1 1 d . . .
C35 C 1.1331(11) -0.0643(6) 0.3472(7) 0.026(3) Uani 1 1 d . . .
H35 H 1.0979 -0.0741 0.3879 0.031 Uiso 1 1 calc R . .
C36 C 1.2475(13) -0.0933(7) 0.3322(8) 0.038(4) Uani 1 1 d . . .
H36 H 1.2874 -0.1229 0.3632 0.045 Uiso 1 1 calc R . .
C37 C 1.2991(12) -0.0795(8) 0.2751(9) 0.046(5) Uani 1 1 d . . .
H37 H 1.3756 -0.0987 0.2661 0.056 Uiso 1 1 calc R . .
C38 C 1.2405(11) -0.0371(7) 0.2289(7) 0.034(4) Uani 1 1 d . . .
H38 H 1.2782 -0.0275 0.1887 0.040 Uiso 1 1 calc R . .
C39 C 1.1285(11) -0.0086(6) 0.2403(6) 0.023(3) Uani 1 1 d . . .
C40 C 0.9924(11) -0.0195(7) 0.1481(6) 0.026(3) Uani 1 1 d . . .
C41 C 1.0003(14) -0.0896(8) 0.1744(7) 0.044(4) Uani 1 1 d . . .
H41 H 1.0382 -0.1063 0.2102 0.052 Uiso 1 1 calc R . .
C42 C 0.9520(15) -0.1359(8) 0.1479(8) 0.050(5) Uani 1 1 d . . .
H42 H 0.9554 -0.1831 0.1665 0.060 Uiso 1 1 calc R . .
C43 C 0.9014(15) -0.1121(9) 0.0962(9) 0.057(5) Uani 1 1 d . . .
H43 H 0.8734 -0.1429 0.0775 0.069 Uiso 1 1 calc R . .
C44 C 0.8897(15) -0.0434(8) 0.0698(7) 0.047(4) Uani 1 1 d . . .
H44 H 0.8526 -0.0274 0.0338 0.056 Uiso 1 1 calc R . .
C45 C 0.9325(13) 0.0017(8) 0.0966(7) 0.038(4) Uani 1 1 d . . .
H45 H 0.9207 0.0485 0.0793 0.046 Uiso 1 1 calc R . .
C46 C 1.1595(11) 0.0956(7) 0.1227(5) 0.022(3) Uani 1 1 d . . .
C47 C 1.2072(19) 0.0818(10) 0.0732(8) 0.073(7) Uani 1 1 d . . .
H47 H 1.1831 0.0413 0.0662 0.088 Uiso 1 1 calc R . .
C48 C 1.2948(18) 0.1282(10) 0.0309(8) 0.065(6) Uani 1 1 d . . .
H48 H 1.3221 0.1201 -0.0060 0.078 Uiso 1 1 calc R . .
C49 C 1.3368(14) 0.1793(8) 0.0404(7) 0.043(4) Uani 1 1 d . . .
H49 H 1.4052 0.2049 0.0147 0.051 Uiso 1 1 calc R . .
C50 C 1.284(2) 0.1980(11) 0.0878(8) 0.077(7) Uani 1 1 d . . .
H50 H 1.3054 0.2404 0.0919 0.093 Uiso 1 1 calc R . .
C51 C 1.1971(19) 0.1532(11) 0.1308(8) 0.086(8) Uani 1 1 d . . .
H51 H 1.1648 0.1640 0.1659 0.103 Uiso 1 1 calc R . .
C52 C 0.239(2) 0.3496(11) 0.1511(13) 0.103(10) Uani 1 1 d . . .
H52A H 0.2184 0.3012 0.1586 0.124 Uiso 1 1 calc R . .
H52B H 0.2223 0.3578 0.1904 0.124 Uiso 1 1 calc R . .
C53 C 0.371(2) 0.3556(13) 0.1372(12) 0.121(12) Uani 1 1 d . . .
H53A H 0.4063 0.3145 0.1303 0.146 Uiso 1 1 calc R . .
H53B H 0.4115 0.3672 0.1683 0.146 Uiso 1 1 calc R . .
C54 C 0.375(5) 0.414(3) 0.0793(13) 0.398(11) Uani 1 1 d . . .
H54A H 0.3729 0.4581 0.0879 0.478 Uiso 1 1 calc R . .
H54B H 0.4518 0.4139 0.0521 0.478 Uiso 1 1 calc R . .
C55 C 0.272(6) 0.4041(14) 0.0545(13) 0.31(4) Uani 1 1 d . . .
H55A H 0.2827 0.3667 0.0368 0.374 Uiso 1 1 calc R . .
H55B H 0.2517 0.4454 0.0234 0.374 Uiso 1 1 calc R . .
C56 C 0.154(3) 0.3826(11) 0.1190(8) 0.078(7) Uani 1 1 d . . .
H56A H 0.1225 0.4219 0.1309 0.093 Uiso 1 1 calc R . .
H56B H 0.0847 0.3534 0.1158 0.093 Uiso 1 1 calc R . .
C57 C 0.351(2) 0.8532(12) 0.1117(12) 0.103(10) Uani 1 1 d . . .
H57 H 0.2879 0.8202 0.1160 0.124 Uiso 1 1 calc R . .
C58 C 0.460(2) 0.8324(13) 0.1343(13) 0.142(15) Uani 1 1 d . . .
H58 H 0.4636 0.7872 0.1592 0.170 Uiso 1 1 calc R . .
C59 C 0.558(2) 0.8722(11) 0.1231(8) 0.068(6) Uani 1 1 d . . .
H59 H 0.6360 0.8542 0.1333 0.082 Uiso 1 1 calc R . .
C60 C 0.549(2) 0.9385(12) 0.0972(11) 0.090(8) Uani 1 1 d . . .
H60 H 0.6153 0.9700 0.0933 0.108 Uiso 1 1 calc R . .
C61 C 0.435(4) 0.9577(17) 0.0764(13) 0.157(19) Uani 1 1 d . . .
H61 H 0.4283 1.0039 0.0546 0.188 Uiso 1 1 calc R . .
C62 C 0.331(3) 0.9165(18) 0.0841(10) 0.113(12) Uani 1 1 d . . .
H62 H 0.2535 0.9321 0.0710 0.136 Uiso 1 1 calc R . .
C63 C 0.7591(10) 0.6802(5) 0.3957(5) 0.009(2) Uani 1 1 d . . .
C64 C 0.8683(10) 0.7116(6) 0.4039(5) 0.011(2) Uani 1 1 d . . .
C65 C 0.8605(11) 0.7597(6) 0.4333(5) 0.016(3) Uani 1 1 d . . .
H65 H 0.9343 0.7793 0.4399 0.020 Uiso 1 1 calc R . .
C66 C 0.7462(11) 0.7798(6) 0.4535(5) 0.019(3) Uani 1 1 d . . .
H66 H 0.7416 0.8113 0.4755 0.023 Uiso 1 1 calc R . .
C67 C 0.6400(11) 0.7538(6) 0.4413(5) 0.017(3) Uani 1 1 d U . .
H67 H 0.5624 0.7699 0.4533 0.020 Uiso 1 1 calc R . .
C68 C 0.6413(10) 0.7047(6) 0.4121(5) 0.013(2) Uani 1 1 d . . .
C69 C 0.9979(9) 0.6928(6) 0.3811(5) 0.015(3) Uani 1 1 d . . .
H69 H 0.9858 0.6578 0.3609 0.018 Uiso 1 1 calc R . .
C70 C 1.0582(13) 0.7561(7) 0.3328(7) 0.039(4) Uani 1 1 d . . .
H70A H 1.0694 0.7918 0.3509 0.058 Uiso 1 1 calc R . .
H70B H 1.0044 0.7716 0.3010 0.058 Uiso 1 1 calc R . .
H70C H 1.1390 0.7450 0.3156 0.058 Uiso 1 1 calc R . .
C71 C 1.0769(12) 0.6643(8) 0.4285(6) 0.033(3) Uani 1 1 d . . .
H71A H 1.1504 0.6456 0.4120 0.050 Uiso 1 1 calc R . .
H71B H 1.0303 0.6285 0.4609 0.050 Uiso 1 1 calc R . .
H71C H 1.1028 0.6998 0.4444 0.050 Uiso 1 1 calc R . .
C72 C 0.5198(10) 0.6812(6) 0.3971(5) 0.017(3) Uani 1 1 d U . .
H72 H 0.5412 0.6573 0.3666 0.020 Uiso 1 1 calc R . .
C73 C 0.4393(11) 0.7376(7) 0.3707(6) 0.027(3) Uani 1 1 d . . .
H73A H 0.4144 0.7613 0.4000 0.041 Uiso 1 1 calc R . .
H73B H 0.3654 0.7196 0.3597 0.041 Uiso 1 1 calc R . .
H73C H 0.4853 0.7691 0.3348 0.041 Uiso 1 1 calc R . .
C74 C 0.4499(11) 0.6299(6) 0.4530(6) 0.024(3) Uani 1 1 d . . .
H74A H 0.4353 0.6503 0.4854 0.036 Uiso 1 1 calc R . .
H74B H 0.4997 0.5899 0.4659 0.036 Uiso 1 1 calc R . .
H74C H 0.3702 0.6167 0.4434 0.036 Uiso 1 1 calc R . .
C75 C 0.9299(12) 0.5022(6) 0.4164(6) 0.026(3) Uani 1 1 d . . .
H75A H 0.9439 0.4930 0.3779 0.038 Uiso 1 1 calc R . .
H75B H 0.9278 0.4598 0.4492 0.038 Uiso 1 1 calc R . .
H75C H 0.9973 0.5319 0.4193 0.038 Uiso 1 1 calc R . .
C76 C 0.7425(12) 0.5424(7) 0.5022(5) 0.023(3) Uani 1 1 d . . .
H76A H 0.8113 0.5643 0.5135 0.035 Uiso 1 1 calc R . .
H76B H 0.7320 0.4954 0.5278 0.035 Uiso 1 1 calc R . .
H76C H 0.6661 0.5661 0.5073 0.035 Uiso 1 1 calc R . .
C77 C 0.6627(10) 0.4902(6) 0.4014(5) 0.014(2) Uani 1 1 d . . .
H77A H 0.6852 0.4424 0.4158 0.017 Uiso 1 1 calc R . .
H77B H 0.5785 0.4944 0.4207 0.017 Uiso 1 1 calc R . .
C78 C 0.7883(10) 0.4684(6) 0.2941(5) 0.012(2) Uani 1 1 d U . .
C79 C 0.7766(11) 0.3997(6) 0.3106(6) 0.022(3) Uani 1 1 d . . .
H79 H 0.7049 0.3777 0.3360 0.026 Uiso 1 1 calc R . .
C80 C 0.8667(10) 0.3613(6) 0.2911(6) 0.018(3) Uani 1 1 d . . .
H80 H 0.8572 0.3135 0.3035 0.022 Uiso 1 1 calc R . .
C81 C 0.9699(10) 0.3931(6) 0.2535(5) 0.017(3) Uani 1 1 d . . .
H81 H 1.0319 0.3674 0.2395 0.020 Uiso 1 1 calc R . .
C82 C 0.9834(10) 0.4640(6) 0.2360(5) 0.014(2) Uani 1 1 d . . .
H82 H 1.0546 0.4859 0.2100 0.017 Uiso 1 1 calc R . .
C83 C 0.8955(9) 0.5016(5) 0.2559(5) 0.010(2) Uani 1 1 d . . .
C84 C 1.0706(10) 0.6107(6) 0.2476(5) 0.019(3) Uani 1 1 d D . .
C85 C 1.1356(11) 0.5638(7) 0.2871(6) 0.030(3) Uani 1 1 d DU . .
H85 H 1.0998 0.5197 0.3055 0.037 Uiso 1 1 calc R . .
C86 C 1.2508(12) 0.5787(6) 0.3006(6) 0.041(4) Uani 1 1 d DU . .
H86 H 1.2988 0.5467 0.3260 0.049 Uiso 1 1 calc R . .
C87 C 1.2872(13) 0.6442(6) 0.2736(6) 0.036(3) Uani 1 1 d DU . .
H87 H 1.3597 0.6584 0.2861 0.043 Uiso 1 1 calc R . .
C88 C 1.2336(16) 0.6936(8) 0.2302(7) 0.070(5) Uani 1 1 d DU . .
H88 H 1.2726 0.7366 0.2102 0.084 Uiso 1 1 calc R . .
C89 C 1.1224(13) 0.6755(7) 0.2190(6) 0.034(3) Uani 1 1 d DU . .
H89 H 1.0785 0.7072 0.1911 0.041 Uiso 1 1 calc R . .
C90 C 0.9263(10) 0.6248(6) 0.1521(5) 0.015(3) Uani 1 1 d . . .
C91 C 0.8325(12) 0.6621(6) 0.1247(6) 0.025(3) Uani 1 1 d . . .
H91 H 0.7635 0.6733 0.1481 0.030 Uiso 1 1 calc R . .
C92 C 0.8398(14) 0.6834(6) 0.0621(6) 0.030(3) Uani 1 1 d . . .
H92 H 0.7769 0.7106 0.0431 0.036 Uiso 1 1 calc R . .
C93 C 0.9334(13) 0.6661(8) 0.0288(6) 0.036(4) Uani 1 1 d . . .
H93 H 0.9339 0.6789 -0.0135 0.043 Uiso 1 1 calc R . .
C94 C 1.0299(14) 0.6299(8) 0.0546(6) 0.037(4) Uani 1 1 d . . .
H94 H 1.0981 0.6201 0.0298 0.045 Uiso 1 1 calc R . .
C95 C 1.0278(10) 0.6075(6) 0.1168(5) 0.017(3) Uani 1 1 d . . .
H95 H 1.0927 0.5814 0.1350 0.020 Uiso 1 1 calc R . .
C96 C 0.5245(10) 0.4746(5) 0.3076(5) 0.016(3) Uani 1 1 d . . .
C97 C 0.4440(12) 0.4333(6) 0.3558(7) 0.030(3) Uani 1 1 d . . .
H97 H 0.4630 0.4257 0.3956 0.035 Uiso 1 1 calc R . .
C98 C 0.3375(11) 0.4032(7) 0.3465(8) 0.036(4) Uani 1 1 d . . .
H98 H 0.2850 0.3753 0.3799 0.043 Uiso 1 1 calc R . .
C99 C 0.3079(12) 0.4130(7) 0.2911(8) 0.038(4) Uani 1 1 d . . .
H99 H 0.2344 0.3926 0.2852 0.045 Uiso 1 1 calc R . .
C100 C 0.3883(12) 0.4548(7) 0.2406(7) 0.037(4) Uani 1 1 d . . .
H100 H 0.3658 0.4630 0.2014 0.044 Uiso 1 1 calc R . .
C101 C 0.4982(10) 0.4834(6) 0.2483(6) 0.020(3) Uani 1 1 d U . .
C102 C 0.6781(11) 0.4698(6) 0.1554(6) 0.022(3) Uani 1 1 d . . .
C103 C 0.6578(11) 0.4008(6) 0.1833(6) 0.028(3) Uani 1 1 d . . .
H103 H 0.6013 0.3853 0.2189 0.034 Uiso 1 1 calc R . .
C104 C 0.7201(13) 0.3539(7) 0.1594(7) 0.037(4) Uani 1 1 d . . .
H104 H 0.7046 0.3070 0.1787 0.044 Uiso 1 1 calc R . .
C105 C 0.8048(14) 0.3758(8) 0.1073(6) 0.040(4) Uani 1 1 d . . .
H105 H 0.8475 0.3443 0.0910 0.048 Uiso 1 1 calc R . .
C106 C 0.8246(18) 0.4435(9) 0.0805(8) 0.063(6) Uani 1 1 d . . .
H106 H 0.8799 0.4592 0.0445 0.076 Uiso 1 1 calc R . .
C107 C 0.7635(17) 0.4908(8) 0.1056(7) 0.051(5) Uani 1 1 d . . .
H107 H 0.7823 0.5376 0.0875 0.061 Uiso 1 1 calc R . .
C108 C 0.5139(13) 0.5813(8) 0.1295(6) 0.041(4) Uani 1 1 d . . .
C109 C 0.483(4) 0.562(2) 0.0856(17) 0.31(4) Uani 1 1 d . . .
H109 H 0.5068 0.5189 0.0821 0.366 Uiso 1 1 calc R . .
C110 C 0.412(6) 0.604(3) 0.043(2) 0.47(6) Uani 1 1 d . . .
H110 H 0.3906 0.5878 0.0119 0.563 Uiso 1 1 calc R . .
C111 C 0.3749(19) 0.6616(13) 0.0440(9) 0.084(8) Uani 1 1 d . . .
H111 H 0.3335 0.6902 0.0130 0.101 Uiso 1 1 calc R . .
C112 C 0.397(2) 0.6769(12) 0.0873(11) 0.095(9) Uani 1 1 d . . .
H112 H 0.3647 0.7176 0.0921 0.114 Uiso 1 1 calc R . .
C113 C 0.468(2) 0.6372(12) 0.1321(10) 0.111(11) Uani 1 1 d . . .
H113 H 0.4822 0.6529 0.1647 0.133 Uiso 1 1 calc R . .

loop_
_atom_site_aniso_label
_atom_site_aniso_U_11
_atom_site_aniso_U_22
_atom_site_aniso_U_33
_atom_site_aniso_U_23
_atom_site_aniso_U_13
_atom_site_aniso_U_12
Fe1A 0.0077(8) 0.0107(8) 0.0120(9) -0.0067(7) 0.0017(6) -0.0017(6)
Fe1B 0.0081(8) 0.0111(9) 0.0140(9) -0.0078(7) -0.0014(6) -0.0001(6)
Cl1A 0.0229(16) 0.0154(15) 0.0221(16) -0.0086(13) 0.0038(12) -0.0077(12)
Cl1B 0.0252(16) 0.0155(15) 0.0224(16) -0.0070(13) -0.0061(12) 0.0083(12)
N1A 0.0137(49) 0.0170(52) 0.0123(50) -0.0139(42) 0.0019(38) -0.0056(39)
N1B 0.005(5) 0.019(5) 0.015(5) -0.014(4) -0.002(4) 0.002(4)
P1A 0.0093(15) 0.0087(15) 0.0181(16) -0.0072(13) -0.0044(12) 0.0013(11)
P2A 0.0092(15) 0.0121(15) 0.0166(16) -0.0075(13) -0.0030(12) 0.0003(12)
P3A 0.0137(17) 0.035(2) 0.0259(19) -0.0197(16) 0.0065(13) -0.0065(14)
P1B 0.0077(14) 0.0112(15) 0.0179(16) -0.0092(13) 0.0026(12) -0.0028(11)
P2B 0.0105(15) 0.0115(15) 0.0151(16) -0.0056(13) 0.0007(12) -0.0010(12)
P3B 0.0213(18) 0.0258(19) 0.0255(19) -0.0158(15) -0.0105(14) 0.0072(14)
Si1A 0.0169(17) 0.0165(17) 0.0108(17) -0.0059(14) 0.0021(13) -0.0038(13)
Si1B 0.0175(17) 0.0151(17) 0.0134(17) -0.0061(14) -0.0030(13) -0.0009(13)
C1 0.014(6) 0.013(6) 0.005(6) -0.001(5) 0.003(4) -0.001(5)
C2 0.009(6) 0.019(7) 0.017(6) -0.009(5) 0.003(5) -0.001(5)
C3 0.017(6) 0.030(7) 0.022(7) -0.017(6) -0.012(5) 0.005(5)
C4 0.027(7) 0.023(7) 0.022(7) -0.017(6) 0.001(5) 0.003(6)
C5 0.010(6) 0.029(7) 0.018(6) -0.016(6) 0.000(5) 0.009(5)
C6 0.015(6) 0.009(6) 0.012(6) -0.004(5) -0.003(5) -0.007(5)
C7 0.011(6) 0.019(7) 0.028(7) -0.017(6) -0.013(5) 0.005(5)
C8 0.006(5) 0.028(6) 0.030(6) -0.006(5) -0.001(5) 0.005(5)
C9 0.028(7) 0.026(7) 0.024(7) -0.014(6) -0.011(6) -0.002(6)
C10 0.010(6) 0.026(7) 0.025(7) -0.019(6) -0.008(5) 0.006(5)
C11 0.028(8) 0.046(9) 0.043(9) -0.012(8) -0.016(7) -0.005(7)
C12 0.020(7) 0.052(10) 0.039(9) -0.027(8) 0.010(6) -0.009(7)
C13 0.025(7) 0.025(7) 0.034(8) -0.011(6) 0.013(6) -0.012(6)
C14 0.034(8) 0.025(7) 0.010(6) -0.003(5) 0.003(5) 0.000(6)
C15 0.023(7) 0.015(6) 0.020(7) -0.007(5) -0.014(5) -0.001(5)
C16 0.007(6) 0.028(7) 0.009(6) -0.010(5) 0.004(4) -0.005(5)
C17 0.011(4) 0.007(4) 0.011(4) -0.004(3) 0.003(3) 0.004(3)
C18 0.011(6) 0.008(6) 0.036(8) -0.007(6) 0.007(5) -0.003(5)
C19 0.005(6) 0.022(7) 0.033(7) -0.012(6) -0.002(5) 0.000(5)
C20 0.006(6) 0.014(6) 0.026(7) -0.005(5) -0.004(5) -0.001(5)
C21 0.013(6) 0.010(6) 0.017(6) -0.005(5) 0.000(5) -0.001(5)
C22 0.007(6) 0.017(6) 0.018(6) -0.012(5) -0.007(5) 0.001(5)
C23 0.013(7) 0.052(9) 0.048(9) -0.037(8) -0.010(6) 0.005(6)
C24 0.029(7) 0.048(7) 0.062(8) -0.037(6) -0.003(6) -0.004(6)
C25 0.059(6) 0.027(5) 0.036(5) -0.024(4) 0.025(4) 0.001(4)
C26 0.114(17) 0.072(13) 0.040(10) -0.024(10) -0.047(11) 0.083(13)
C27 0.035(9) 0.030(8) 0.040(9) -0.008(7) -0.009(7) 0.017(7)
C28 0.010(6) 0.014(6) 0.020(7) -0.005(5) -0.001(5) 0.006(5)
C29 0.037(8) 0.034(8) 0.015(7) -0.003(6) -0.005(6) -0.001(6)
C30 0.048(9) 0.035(9) 0.025(8) -0.005(7) -0.019(7) -0.007(7)
C31 0.096(14) 0.028(8) 0.005(7) -0.002(6) 0.007(7) -0.022(8)
C32 0.049(9) 0.021(7) 0.021(8) 0.005(6) -0.012(6) -0.009(6)
C33 0.036(8) 0.012(7) 0.027(8) -0.003(6) -0.003(6) -0.008(6)
C34 0.010(6) 0.017(6) 0.025(7) -0.013(5) -0.008(5) -0.003(5)
C35 0.020(7) 0.017(7) 0.050(9) -0.022(7) -0.009(6) -0.003(5)
C36 0.026(8) 0.022(8) 0.075(12) -0.020(8) -0.031(8) 0.000(6)
C37 0.001(6) 0.053(10) 0.108(15) -0.061(11) 0.002(8) -0.002(6)
C38 0.004(6) 0.046(9) 0.069(11) -0.047(8) 0.001(6) 0.005(6)
C39 0.010(6) 0.025(7) 0.041(8) -0.020(6) -0.008(6) -0.004(5)
C40 0.010(6) 0.036(8) 0.033(8) -0.019(7) 0.010(5) -0.001(6)
C41 0.033(9) 0.053(11) 0.051(10) -0.027(9) 0.001(7) -0.004(7)
C42 0.047(10) 0.041(10) 0.083(13) -0.043(10) -0.035(9) 0.008(8)
C43 0.044(10) 0.071(13) 0.087(14) -0.065(12) -0.018(10) 0.003(9)
C44 0.058(11) 0.054(11) 0.050(10) -0.043(9) -0.025(8) 0.012(8)
C45 0.033(8) 0.045(9) 0.046(10) -0.029(8) -0.006(7) 0.001(7)
C46 0.012(6) 0.039(8) 0.023(7) -0.020(6) 0.003(5) -0.007(6)
C47 0.092(15) 0.085(14) 0.052(12) -0.052(11) 0.035(10) -0.052(12)
C48 0.076(14) 0.075(14) 0.041(11) -0.026(10) 0.027(9) -0.023(11)
C49 0.031(9) 0.045(10) 0.045(10) -0.012(8) 0.019(7) -0.014(7)
C50 0.099(16) 0.079(14) 0.053(12) -0.026(11) 0.016(11) -0.063(13)
C51 0.089(15) 0.125(18) 0.048(11) -0.055(12) 0.047(10) -0.099(14)
C52 0.086(18) 0.059(15) 0.14(2) -0.025(15) 0.087(17) -0.026(13)
C53 0.092(17) 0.13(2) 0.17(3) -0.12(2) 0.082(18) -0.088(16)
C54 0.41(3) 0.70(5) 0.06(2) -0.13(3) 0.11(3) -0.515
C55 0.81(12) 0.061(18) 0.08(2) 0.025(15) -0.22(5) -0.12(4)
C56 0.13(2) 0.071(15) 0.039(12) -0.039(11) 0.008(12) -0.034(14)
C57 0.11(2) 0.072(16) 0.12(2) 0.006(15) -0.099(18) 0.019(14)
C58 0.070(16) 0.12(2) 0.16(3) 0.10(2) -0.067(17) -0.055(15)
C59 0.081(15) 0.086(16) 0.038(11) -0.024(11) 0.004(9) -0.015(12)
C60 0.092(18) 0.065(15) 0.106(19) -0.037(14) 0.049(15) -0.022(13)
C61 0.16(3) 0.14(3) 0.09(2) 0.055(19) 0.05(2) 0.11(3)
C62 0.09(2) 0.19(3) 0.040(13) -0.017(17) -0.008(13) 0.09(2)
C63 0.012(6) 0.004(5) 0.012(6) -0.004(5) -0.001(4) 0.001(4)
C64 0.007(6) 0.016(6) 0.010(6) -0.003(5) 0.002(4) -0.005(5)
C65 0.019(6) 0.020(7) 0.011(6) -0.007(5) -0.002(5) -0.011(5)
C66 0.029(7) 0.017(7) 0.018(7) -0.017(5) 0.003(5) -0.006(5)
C67 0.018(5) 0.016(5) 0.022(6) -0.016(5) 0.005(4) 0.004(4)
C68 0.012(6) 0.019(6) 0.011(6) -0.007(5) -0.001(5) 0.002(5)
C69 0.002(5) 0.023(7) 0.026(7) -0.015(6) -0.001(5) -0.002(5)
C70 0.029(8) 0.032(8) 0.048(10) -0.010(7) 0.018(7) 0.001(6)
C71 0.020(7) 0.052(10) 0.035(8) -0.022(7) -0.013(6) 0.008(6)
C72 0.011(5) 0.012(5) 0.029(6) -0.015(5) 0.011(4) -0.007(4)
C73 0.012(6) 0.039(8) 0.037(8) -0.019(7) -0.011(6) 0.002(6)
C74 0.009(6) 0.028(7) 0.037(8) -0.015(6) 0.006(5) -0.008(5)
C75 0.027(7) 0.026(7) 0.025(7) -0.007(6) -0.011(6) 0.009(6)
C76 0.029(7) 0.030(8) 0.012(6) -0.005(6) -0.007(5) 0.000(6)
C77 0.012(6) 0.012(6) 0.017(6) -0.005(5) 0.006(5) 0.004(5)
C78 0.004(5) 0.018(6) 0.014(5) -0.006(4) 0.000(4) 0.003(4)
C79 0.010(6) 0.021(7) 0.036(8) -0.012(6) 0.004(5) -0.002(5)
C80 0.012(6) 0.014(6) 0.034(7) -0.012(6) -0.007(5) 0.000(5)
C81 0.013(6) 0.019(7) 0.023(7) -0.014(6) -0.001(5) 0.002(5)
C82 0.010(6) 0.016(6) 0.012(6) 0.000(5) 0.002(4) -0.001(5)
C83 0.006(5) 0.005(5) 0.020(6) -0.003(5) -0.007(5) 0.001(4)
C84 0.013(6) 0.029(7) 0.018(7) -0.011(6) -0.002(5) -0.006(5)
C85 0.016(6) 0.041(7) 0.044(7) -0.029(6) -0.001(5) -0.002(5)
C86 0.017(6) 0.066(8) 0.048(7) -0.029(6) -0.007(5) 0.000(6)
C87 0.040(4) 0.036(4) 0.037(4) -0.014(2) -0.013(2) 0.002(2)
C88 0.082(9) 0.068(9) 0.059(9) -0.017(7) -0.007(7) -0.057(7)
C89 0.042(7) 0.031(7) 0.021(6) 0.006(5) -0.010(5) -0.017(6)
C90 0.009(6) 0.015(6) 0.020(7) -0.007(5) 0.003(5) -0.001(5)
C91 0.031(8) 0.018(7) 0.027(8) -0.010(6) 0.000(6) 0.004(6)
C92 0.051(9) 0.017(7) 0.024(8) -0.001(6) -0.017(7) 0.006(6)
C93 0.038(9) 0.051(10) 0.011(7) 0.002(7) -0.007(6) -0.013(7)
C94 0.041(9) 0.054(10) 0.022(8) -0.022(7) 0.009(6) 0.007(7)
C95 0.012(6) 0.017(6) 0.019(7) -0.004(5) 0.004(5) 0.005(5)
C96 0.009(6) 0.009(6) 0.031(7) -0.011(5) 0.001(5) 0.001(5)
C97 0.027(8) 0.022(7) 0.044(9) -0.020(7) 0.007(6) 0.000(6)
C98 0.007(6) 0.028(8) 0.077(12) -0.027(8) 0.007(7) -0.012(6)
C99 0.008(7) 0.037(9) 0.092(13) -0.049(9) -0.021(8) 0.011(6)
C100 0.021(8) 0.044(9) 0.062(11) -0.037(8) -0.013(7) 0.007(7)
C101 0.009(5) 0.018(6) 0.037(6) -0.012(5) -0.001(5) 0.006(4)
C102 0.016(6) 0.034(8) 0.026(7) -0.016(6) -0.014(5) 0.005(6)
C103 0.016(7) 0.023(8) 0.047(9) -0.017(7) 0.002(6) -0.002(5)
C104 0.038(9) 0.033(8) 0.041(9) -0.015(7) -0.002(7) 0.009(7)
C105 0.050(10) 0.047(10) 0.034(9) -0.030(8) 0.000(7) -0.004(8)
C106 0.088(14) 0.057(12) 0.040(10) -0.022(9) 0.031(9) -0.034(10)
C107 0.079(13) 0.041(10) 0.030(9) -0.015(8) 0.011(8) -0.014(9)
C108 0.025(8) 0.081(12) 0.036(9) -0.041(9) -0.026(6) 0.041(8)
C109 0.45(7) 0.42(6) 0.25(4) -0.32(5) -0.32(5) 0.40(6)
C110 0.71(11) 0.69(10) 0.30(5) -0.43(7) -0.46(7) 0.67(10)
C111 0.073(14) 0.14(2) 0.041(12) -0.022(13) -0.023(10) 0.078(14)
C112 0.12(2) 0.093(17) 0.097(19) -0.061(15) -0.043(16) 0.084(16)
C113 0.17(2) 0.123(19) 0.103(18) -0.090(16) -0.105(18) 0.136(19)

loop_
_geom_bond_atom_site_label_1
_geom_bond_atom_site_label_2
_geom_bond_distance
_geom_bond_site_symmetry_2
_geom_bond_publ_flag
Fe1A N1A 1.933(9) . ?
Fe1A Cl1A 2.242(3) . ?
Fe1A P1A 2.420(3) . ?
Fe1A P2A 2.480(3) . ?
Fe1B N1B 1.939(9) . ?
Fe1B Cl1B 2.233(3) . ?
Fe1B P1B 2.427(3) . ?
Fe1B P2B 2.478(3) . ?
N1A C1 1.445(13) . ?
N1A Si1A 1.720(10) . ?
N1B C63 1.412(13) . ?
N1B Si1B 1.719(10) . ?
P1A C15 1.830(12) . ?
P1A C16 1.842(11) . ?
P1A C34 1.845(11) . ?
P2A C22 1.829(11) . ?
P2A C21 1.841(11) . ?
P2A C28 1.846(12) . ?
P3A C40 1.820(13) . ?
P3A C39 1.831(13) . ?
P3A C46 1.880(12) . ?
P1B C77 1.827(11) . ?
P1B C78 1.837(11) . ?
P1B C96 1.839(11) . ?
P2B C84 1.834(12) . ?
P2B C90 1.835(12) . ?
P2B C83 1.846(10) . ?
P3B C101 1.833(12) . ?
P3B C102 1.839(12) . ?
P3B C108 1.844(13) . ?
Si1A C13 1.866(12) . ?
Si1A C14 1.887(12) . ?
Si1A C15 1.890(12) . ?
Si1B C76 1.869(12) . ?
Si1B C77 1.887(11) . ?
Si1B C75 1.888(12) . ?
C1 C2 1.392(16) . ?
C1 C6 1.442(16) . ?
C2 C3 1.392(16) . ?
C2 C7 1.534(15) . ?
C3 C4 1.366(17) . ?
C3 H3 0.9500 . ?
C4 C5 1.405(17) . ?
C4 H4 0.9500 . ?
C5 C6 1.360(15) . ?
C5 H5 0.9500 . ?
C6 C10 1.529(15) . ?
C7 C9 1.518(17) . ?
C7 C8 1.526(16) . ?
C7 H7 1.0000 . ?
C8 H8A 0.9800 . ?
C8 H8B 0.9800 . ?
C8 H8C 0.9800 . ?
C9 H9A 0.9800 . ?
C9 H9B 0.9800 . ?
C9 H9C 0.9800 . ?
C10 C12 1.498(17) . ?
C10 C11 1.520(18) . ?
C10 H10 1.0000 . ?
C11 H11A 0.9800 . ?
C11 H11B 0.9800 . ?
C11 H11C 0.9800 . ?
C12 H12A 0.9800 . ?
C12 H12B 0.9800 . ?
C12 H12C 0.9800 . ?
C13 H13A 0.9800 . ?
C13 H13B 0.9800 . ?
C13 H13C 0.9800 . ?
C14 H14A 0.9800 . ?
C14 H14B 0.9800 . ?
C14 H14C 0.9800 . ?
C15 H15A 0.9900 . ?
C15 H15B 0.9900 . ?
C16 C17 1.372(15) . ?
C16 C21 1.415(16) . ?
C17 C18 1.372(16) . ?
C17 H17 0.9500 . ?
C18 C19 1.376(17) . ?
C18 H18 0.9500 . ?
C19 C20 1.400(16) . ?
C19 H19 0.9500 . ?
C20 C21 1.370(16) . ?
C20 H20 0.9500 . ?
C22 C27 1.383(17) . ?
C22 C23 1.416(18) . ?
C23 C24 1.366(19) . ?
C23 H23 0.9500 . ?
C24 C25 1.346(9) . ?
C24 H24 0.9500 . ?
C25 C26 1.371(10) . ?
C25 H25 0.9500 . ?
C26 C27 1.37(2) . ?
C26 H26 0.9500 . ?
C27 H27 0.9500 . ?
C28 C29 1.379(18) . ?
C28 C33 1.397(17) . ?
C29 C30 1.351(18) . ?
C29 H29 0.9500 . ?
C30 C31 1.43(2) . ?
C30 H30 0.9500 . ?
C31 C32 1.33(2) . ?
C31 H31 0.9500 . ?
C32 C33 1.365(18) . ?
C32 H32 0.9500 . ?
C33 H33 0.9500 . ?
C34 C35 1.384(17) . ?
C34 C39 1.440(17) . ?
C35 C36 1.436(19) . ?
C35 H35 0.9500 . ?
C36 C37 1.34(2) . ?
C36 H36 0.9500 . ?
C37 C38 1.40(2) . ?
C37 H37 0.9500 . ?
C38 C39 1.385(17) . ?
C38 H38 0.9500 . ?
C40 C45 1.40(2) . ?
C40 C41 1.41(2) . ?
C41 C42 1.43(2) . ?
C41 H41 0.9500 . ?
C42 C43 1.35(2) . ?
C42 H42 0.9500 . ?
C43 C44 1.39(2) . ?
C43 H43 0.9500 . ?
C44 C45 1.39(2) . ?
C44 H44 0.9500 . ?
C45 H45 0.9500 . ?
C46 C47 1.333(19) . ?
C46 C51 1.34(2) . ?
C47 C48 1.43(2) . ?
C47 H47 0.9500 . ?
C48 C49 1.25(2) . ?
C48 H48 0.9500 . ?
C49 C50 1.36(2) . ?
C49 H49 0.9500 . ?
C50 C51 1.41(2) . ?
C50 H50 0.9500 . ?
C51 H51 0.9500 . ?
C52 C56 1.32(3) . ?
C52 C53 1.42(3) . ?
C52 H52A 0.9900 . ?
C52 H52B 0.9900 . ?
C53 C54 1.53(5) . ?
C53 H53A 0.9900 . ?
C53 H53B 0.9900 . ?
C54 C55 1.37(6) . ?
C54 H54A 0.9900 . ?
C54 H54B 0.9900 . ?
C55 C56 1.81(6) . ?
C55 H55A 0.9900 . ?
C55 H55B 0.9900 . ?
C56 H56A 0.9900 . ?
C56 H56B 0.9900 . ?
C57 C62 1.31(3) . ?
C57 C58 1.36(3) . ?
C57 H57 0.9500 . ?
C58 C59 1.31(3) . ?
C58 H58 0.9500 . ?
C59 C60 1.34(3) . ?
C59 H59 0.9500 . ?
C60 C61 1.40(4) . ?
C60 H60 0.9500 . ?
C61 C62 1.38(5) . ?
C61 H61 0.9500 . ?
C62 H62 0.9500 . ?
C63 C64 1.416(15) . ?
C63 C68 1.431(15) . ?
C64 C65 1.380(15) . ?
C64 C69 1.539(15) . ?
C65 C66 1.386(17) . ?
C65 H65 0.9500 . ?
C66 C67 1.371(16) . ?
C66 H66 0.9500 . ?
C67 C68 1.396(15) . ?
C67 H67 0.9500 . ?
C68 C72 1.525(16) . ?
C69 C71 1.470(17) . ?
C69 C70 1.543(18) . ?
C69 H69 1.0000 . ?
C70 H70A 0.9800 . ?
C70 H70B 0.9800 . ?
C70 H70C 0.9800 . ?
C71 H71A 0.9800 . ?
C71 H71B 0.9800 . ?
C71 H71C 0.9800 . ?
C72 C73 1.487(17) . ?
C72 C74 1.541(16) . ?
C72 H72 1.0000 . ?
C73 H73A 0.9800 . ?
C73 H73B 0.9800 . ?
C73 H73C 0.9800 . ?
C74 H74A 0.9800 . ?
C74 H74B 0.9800 . ?
C74 H74C 0.9800 . ?
C75 H75A 0.9800 . ?
C75 H75B 0.9800 . ?
C75 H75C 0.9800 . ?
C76 H76A 0.9800 . ?
C76 H76B 0.9800 . ?
C76 H76C 0.9800 . ?
C77 H77A 0.9900 . ?
C77 H77B 0.9900 . ?
C78 C79 1.366(16) . ?
C78 C83 1.423(15) . ?
C79 C80 1.388(16) . ?
C79 H79 0.9500 . ?
C80 C81 1.377(16) . ?
C80 H80 0.9500 . ?
C81 C82 1.411(16) . ?
C81 H81 0.9500 . ?
C82 C83 1.364(15) . ?
C82 H82 0.9500 . ?
C84 C85 1.384(19) . ?
C84 C89 1.399(18) . ?
C85 C86 1.385(18) . ?
C85 H85 0.9500 . ?
C86 C87 1.356(9) . ?
C86 H86 0.9500 . ?
C87 C88 1.394(10) . ?
C87 H87 0.9500 . ?
C88 C89 1.34(2) . ?
C88 H88 0.9500 . ?
C89 H89 0.9500 . ?
C90 C91 1.380(17) . ?
C90 C95 1.416(15) . ?
C91 C92 1.400(18) . ?
C91 H91 0.9500 . ?
C92 C93 1.33(2) . ?
C92 H92 0.9500 . ?
C93 C94 1.38(2) . ?
C93 H93 0.9500 . ?
C94 C95 1.396(18) . ?
C94 H94 0.9500 . ?
C95 H95 0.9500 . ?
C96 C97 1.405(17) . ?
C96 C101 1.417(17) . ?
C97 C98 1.387(18) . ?
C97 H97 0.9500 . ?
C98 C99 1.34(2) . ?
C98 H98 0.9500 . ?
C99 C100 1.44(2) . ?
C99 H99 0.9500 . ?
C100 C101 1.390(18) . ?
C100 H100 0.9500 . ?
C102 C107 1.37(2) . ?
C102 C103 1.393(18) . ?
C103 C104 1.405(18) . ?
C103 H103 0.9500 . ?
C104 C105 1.40(2) . ?
C104 H104 0.9500 . ?
C105 C106 1.36(2) . ?
C105 H105 0.9500 . ?
C106 C107 1.42(2) . ?
C106 H106 0.9500 . ?
C107 H107 0.9500 . ?
C108 C113 1.28(2) . ?
C108 C109 1.30(3) . ?
C109 C110 1.41(4) . ?
C109 H109 0.9500 . ?
C110 C111 1.27(4) . ?
C110 H110 0.9500 . ?
C111 C112 1.21(3) . ?
C111 H111 0.9500 . ?
C112 C113 1.43(3) . ?
C112 H112 0.9500 . ?
C113 H113 0.9500 . ?
